data_4332108
loop_
_publ_author_name
'Seidel, Wolfram W.'
'Ibarra Arias, Maria D.'
'Schaffrath, Markus'
'Jahnke, Mareike C.'
'Hepp, Alexander'
'Pape, Tania'

_publ_section_title
;
 Molybdenum and Tungsten \h2-Alkyne-1-thio Complexes Acting as Sulfur
 Donors in Homoleptic Werner Type Complexes with Nickel(II) and
 Palladium(II)
;
_journal_issue 12
_journal_name_full 'Inorganic Chemistry'
_journal_page_first 4791
_journal_page_last 4800
_journal_paper_doi 10.1021/ic052178y
_journal_volume 45
_journal_year 2006
_chemical_formula_sum 'C111 H133 B6 F8 Mo4 N24 O9 Pd S8'
_chemical_formula_weight 2910.91
_chemical_name_systematic
; 
 ? 
;
_space_group_IT_number 2
_symmetry_cell_setting triclinic
_symmetry_space_group_name_Hall '-P 1'
_symmetry_space_group_name_H-M 'P -1'
_atom_sites_solution_hydrogens geom
_atom_sites_solution_primary direct
_atom_sites_solution_secondary difmap
_audit_creation_method SHELXL-97
_cell_angle_alpha 93.194(2)
_cell_angle_beta 109.147(2)
_cell_angle_gamma 115.6360(10)
_cell_formula_units_Z 2
_cell_length_a 17.3607(13)
_cell_length_b 18.2711(13)
_cell_length_c 25.0020(18)
_cell_measurement_reflns_used 900
_cell_measurement_temperature 173(2)
_cell_measurement_theta_max 22.5
_cell_measurement_theta_min 1
_cell_volume 6570.0(8)
_computing_cell_refinement 'SAINT (Bruker AXS, 2000)'
_computing_data_collection 'SMART (Bruker AXS, 2000)'
_computing_data_reduction 'SAINT,SADABS (Bruker AXS, 2000)'
_computing_molecular_graphics
;
ORTEP3,L.J. Farrugia, J. Appl. Cryst. (1997) 30, 565
;
_computing_structure_refinement 'SHELXL-97 (Sheldrick, 1997)'
_computing_structure_solution 'SHELXS-97 (Sheldrick, 1990)'
_diffrn_ambient_temperature 173(2)
_diffrn_detector_area_resol_mean 80
_diffrn_measured_fraction_theta_full 0.998
_diffrn_measured_fraction_theta_max 0.998
_diffrn_measurement_device_type 'CCD area detector'
_diffrn_measurement_method 'Omega and Phi scans'
_diffrn_radiation_monochromator graphite
_diffrn_radiation_source 'rotating anode'
_diffrn_radiation_type MoK\a
_diffrn_radiation_wavelength 0.71073
_diffrn_reflns_av_R_equivalents 0.0920
_diffrn_reflns_av_sigmaI/netI 0.1489
_diffrn_reflns_limit_h_max 20
_diffrn_reflns_limit_h_min -20
_diffrn_reflns_limit_k_max 21
_diffrn_reflns_limit_k_min -21
_diffrn_reflns_limit_l_max 29
_diffrn_reflns_limit_l_min -29
_diffrn_reflns_number 53040
_diffrn_reflns_theta_full 25.01
_diffrn_reflns_theta_max 25.01
_diffrn_reflns_theta_min 1.34
_exptl_absorpt_coefficient_mu 0.706
_exptl_absorpt_correction_T_max 0.9860
_exptl_absorpt_correction_T_min 0.9328
_exptl_absorpt_correction_type multi-scan
_exptl_absorpt_process_details
; 
 Corrections were done with the SADABS program, utilizing the none merged
 raw data obtained from the integration process. Integration and final cell
 refinement were done with SAINT.

 SADABS reports ratio of Tmin/Tmax = 0.848462   

;
_exptl_crystal_colour red
_exptl_crystal_density_diffrn 1.471
_exptl_crystal_density_method 'not measured'
_exptl_crystal_description 'transparent plates'
_exptl_crystal_F_000 2966
_exptl_crystal_size_max 0.10
_exptl_crystal_size_mid 0.06
_exptl_crystal_size_min 0.02
_refine_diff_density_max 1.520
_refine_diff_density_min -0.699
_refine_diff_density_rms 0.111
_refine_ls_extinction_method none
_refine_ls_goodness_of_fit_ref 0.958
_refine_ls_hydrogen_treatment noref
_refine_ls_matrix_type fullcycle
_refine_ls_number_parameters 1584
_refine_ls_number_reflns 23137
_refine_ls_number_restraints 0
_refine_ls_restrained_S_all 0.958
_refine_ls_R_factor_all 0.1465
_refine_ls_R_factor_gt 0.0673
_refine_ls_shift/su_max 2.410
_refine_ls_shift/su_mean 0.523
_refine_ls_structure_factor_coef Fsqd
_refine_ls_weighting_details 'calc w=1/[\s^2^(Fo^2^)+(0.0713P)^2^+0.0000P] where P=(Fo^2^+2Fc^2^)/3'
_refine_ls_weighting_scheme calc
_refine_ls_wR_factor_gt 0.1352
_refine_ls_wR_factor_ref 0.1624
_reflns_number_gt 12371
_reflns_number_total 23137
_reflns_threshold_expression >2sigma(I)
_cod_data_source_file ic052178ysup4.cif
_cod_data_source_block sad
_cod_original_sg_symbol_H-M P-1
_cod_database_code 4332108

loop_
_symmetry_equiv_pos_as_xyz
'x, y, z'
'-x, -y, -z'

loop_
_atom_site_label
_atom_site_type_symbol
_atom_site_fract_x
_atom_site_fract_y
_atom_site_fract_z
_atom_site_U_iso_or_equiv
_atom_site_adp_type
_atom_site_occupancy
_atom_site_symmetry_multiplicity
_atom_site_calc_flag
_atom_site_refinement_flags
Pd Pd 0.0845 0.8097 0.2451 0.030 Uani 1 1 d .
Mo1A Mo 0.37797(4) 0.99113(4) 0.19431(3) 0.03884(18) Uani 1 1 d .
S1A S 0.21711(14) 0.82415(13) 0.23214(10) 0.0449(6) Uani 1 1 d .
S2A S 0.16926(14) 0.99975(13) 0.17889(10) 0.0489(6) Uani 1 1 d .
C1A C 0.2637(5) 0.9110(5) 0.2101(3) 0.0326(18) Uani 1 1 d .
C2A C 0.2551(5) 0.9772(4) 0.1950(3) 0.0345(18) Uani 1 1 d .
C3A C 0.2128(6) 1.1017(5) 0.1608(5) 0.084(4) Uani 1 1 d .
H3A1 H 0.2236 1.1444 0.1926 0.100 Uiso 1 1 calc R
H3A2 H 0.2730 1.1168 0.1577 0.100 Uiso 1 1 calc R
C4A C 0.1455(6) 1.1017(5) 0.1042(4) 0.045(2) Uani 1 1 d .
C5A C 0.1562(8) 1.0861(5) 0.0529(7) 0.083(4) Uani 1 1 d .
H5A H 0.2036 1.0727 0.0534 0.099 Uiso 1 1 calc R
C6A C 0.0994(12) 1.0898(7) 0.0022(6) 0.098(5) Uani 1 1 d .
H6A H 0.1065 1.0786 -0.0330 0.118 Uiso 1 1 calc R
C7A C 0.0327(9) 1.1094(6) 0.0017(5) 0.081(4) Uani 1 1 d .
H7A H -0.0058 1.1131 -0.0340 0.097 Uiso 1 1 calc R
C8A C 0.0191(7) 1.1242(6) 0.0512(5) 0.069(3) Uani 1 1 d .
H8A H -0.0290 1.1369 0.0497 0.083 Uiso 1 1 calc R
C9A C 0.0763(6) 1.1203(5) 0.1036(4) 0.050(2) Uani 1 1 d .
H9A H 0.0680 1.1303 0.1384 0.060 Uiso 1 1 calc R
C10A C 0.3476(7) 1.0933(6) -0.0159(4) 0.077(3) Uani 1 1 d .
H10A H 0.3050 1.0674 -0.0567 0.115 Uiso 1 1 calc R
H10B H 0.4107 1.1070 -0.0119 0.115 Uiso 1 1 calc R
H10C H 0.3464 1.1444 -0.0034 0.115 Uiso 1 1 calc R
C11A C 0.3183(6) 1.0338(6) 0.0211(4) 0.052(2) Uani 1 1 d .
C12A C 0.2473(6) 0.9540(5) 0.0048(4) 0.051(2) Uani 1 1 d .
H12A H 0.2045 0.9233 -0.0337 0.061 Uiso 1 1 calc R
C13A C 0.2501(5) 0.9267(5) 0.0556(4) 0.043(2) Uani 1 1 d .
C14A C 0.1857(6) 0.8434(5) 0.0612(4) 0.054(2) Uani 1 1 d .
H14A H 0.2209 0.8145 0.0778 0.081 Uiso 1 1 calc R
H14B H 0.1379 0.8099 0.0227 0.081 Uiso 1 1 calc R
H14C H 0.1563 0.8512 0.0868 0.081 Uiso 1 1 calc R
C15A C 0.6288(8) 1.1576(9) 0.0930(6) 0.139(6) Uani 1 1 d .
H15A H 0.5806 1.1341 0.0535 0.209 Uiso 1 1 calc R
H15B H 0.6859 1.1593 0.0927 0.209 Uiso 1 1 calc R
H15C H 0.6410 1.2143 0.1069 0.209 Uiso 1 1 calc R
C16A C 0.5969(7) 1.1045(8) 0.1324(5) 0.091(4) Uani 1 1 d .
C17A C 0.6329(7) 1.0572(8) 0.1620(5) 0.100(4) Uani 1 1 d .
H17A H 0.6853 1.0529 0.1616 0.120 Uiso 1 1 calc R
C18A C 0.5794(6) 1.0176(7) 0.1921(4) 0.073(3) Uani 1 1 d .
C19A C 0.5909(7) 0.9615(7) 0.2311(5) 0.095(4) Uani 1 1 d .
H19A H 0.5813 0.9757 0.2659 0.143 Uiso 1 1 calc R
H19B H 0.6537 0.9683 0.2425 0.143 Uiso 1 1 calc R
H19C H 0.5453 0.9034 0.2106 0.143 Uiso 1 1 calc R
C20A C 0.5017(6) 1.3152(5) 0.1571(4) 0.069(3) Uani 1 1 d .
H20A H 0.5569 1.3195 0.1518 0.104 Uiso 1 1 calc R
H20B H 0.5168 1.3689 0.1793 0.104 Uiso 1 1 calc R
H20C H 0.4519 1.3008 0.1189 0.104 Uiso 1 1 calc R
C21A C 0.4704(5) 1.2486(5) 0.1895(4) 0.052(2) Uani 1 1 d .
C22A C 0.4602(5) 1.2571(5) 0.2406(4) 0.050(2) Uani 1 1 d .
H22A H 0.4702 1.3063 0.2631 0.060 Uiso 1 1 calc R
C23A C 0.4318(5) 1.1782(5) 0.2533(4) 0.044(2) Uani 1 1 d .
C24A C 0.4073(6) 1.1522(5) 0.3040(3) 0.050(2) Uani 1 1 d .
H24A H 0.3470 1.1014 0.2897 0.075 Uiso 1 1 calc R
H24B H 0.4038 1.1969 0.3249 0.075 Uiso 1 1 calc R
H24C H 0.4549 1.1412 0.3303 0.075 Uiso 1 1 calc R
C25A C 0.4421(5) 0.9970(5) 0.2797(4) 0.049(2) Uani 1 1 d .
C26A C 0.3676(6) 0.8773(6) 0.1798(4) 0.053(2) Uani 1 1 d .
B1A B 0.4558(7) 1.1271(7) 0.1205(4) 0.056(3) Uani 1 1 d .
H1A H 0.4802 1.1691 0.0983 0.068 Uiso 1 1 calc R
N1A N 0.3208(4) 0.9869(4) 0.1016(3) 0.0417(17) Uani 1 1 d .
N2A N 0.3634(4) 1.0541(4) 0.0796(3) 0.0475(18) Uani 1 1 d .
N3A N 0.5109(4) 1.0392(5) 0.1807(3) 0.055(2) Uani 1 1 d .
N4A N 0.5227(5) 1.0929(5) 0.1443(3) 0.060(2) Uani 1 1 d .
N5A N 0.4241(4) 1.1244(4) 0.2107(3) 0.0403(16) Uani 1 1 d .
N6A N 0.4482(4) 1.1691(4) 0.1714(3) 0.0460(18) Uani 1 1 d .
O1A O 0.3618(4) 0.8119(4) 0.1738(3) 0.0697(19) Uani 1 1 d .
O2A O 0.4745(4) 0.9935(4) 0.3262(3) 0.0692(19) Uani 1 1 d .
Mo1B Mo -0.10096(5) 0.90764(5) 0.33331(3) 0.0458(2) Uani 1 1 d .
S1B S -0.05318(14) 0.77414(13) 0.25662(9) 0.0440(5) Uani 1 1 d .
S2B S 0.10628(15) 1.01568(13) 0.30675(10) 0.0496(6) Uani 1 1 d .
C1B C -0.0403(5) 0.8599(5) 0.2923(3) 0.043(2) Uani 1 1 d .
C2B C 0.0122(5) 0.9422(5) 0.3139(3) 0.040(2) Uani 1 1 d .
C3B C 0.1216(7) 1.1159(5) 0.3409(4) 0.066(3) Uani 1 1 d .
H3B1 H 0.0605 1.1106 0.3363 0.080 Uiso 1 1 calc R
H3B2 H 0.1604 1.1310 0.3830 0.080 Uiso 1 1 calc R
C4B C 0.1681(6) 1.1835(5) 0.3121(4) 0.044(2) Uani 1 1 d .
C5B C 0.1179(7) 1.2044(6) 0.2657(4) 0.061(3) Uani 1 1 d .
H5B H 0.0520 1.1750 0.2502 0.073 Uiso 1 1 calc R
C6B C 0.1625(10) 1.2669(7) 0.2420(5) 0.085(4) Uani 1 1 d .
H6B H 0.1276 1.2800 0.2097 0.101 Uiso 1 1 calc R
C7B C 0.2566(10) 1.3104(7) 0.2644(5) 0.082(4) Uani 1 1 d .
H7B H 0.2874 1.3541 0.2481 0.098 Uiso 1 1 calc R
C8B C 0.3064(7) 1.2914(6) 0.3102(5) 0.076(3) Uani 1 1 d .
H8B H 0.3723 1.3219 0.3255 0.091 Uiso 1 1 calc R
C9B C 0.2637(7) 1.2294(6) 0.3345(4) 0.067(3) Uani 1 1 d .
H9B H 0.2998 1.2176 0.3670 0.080 Uiso 1 1 calc R
C10B C 0.0307(7) 1.2221(6) 0.4688(5) 0.087(4) Uani 1 1 d .
H10D H 0.0259 1.2459 0.4345 0.130 Uiso 1 1 calc R
H10E H 0.0876 1.2617 0.5018 0.130 Uiso 1 1 calc R
H10F H -0.0232 1.2110 0.4784 0.130 Uiso 1 1 calc R
C11B C 0.0332(7) 1.1423(6) 0.4563(4) 0.067(3) Uani 1 1 d .
C12B C 0.0999(7) 1.1198(7) 0.4821(4) 0.072(3) Uani 1 1 d .
H12B H 0.1567 1.1529 0.5147 0.086 Uiso 1 1 calc R
C13B C 0.0695(6) 1.0392(6) 0.4518(4) 0.053(2) Uani 1 1 d .
C14B C 0.1152(6) 0.9875(6) 0.4623(4) 0.073(3) Uani 1 1 d .
H14D H 0.0821 0.9415 0.4781 0.109 Uiso 1 1 calc R
H14E H 0.1795 1.0215 0.4903 0.109 Uiso 1 1 calc R
H14F H 0.1147 0.9649 0.4257 0.109 Uiso 1 1 calc R
C15B C -0.2924(6) 1.0420(6) 0.4097(5) 0.084(3) Uani 1 1 d .
H15D H -0.2356 1.0849 0.4413 0.127 Uiso 1 1 calc R
H15E H -0.3431 1.0205 0.4234 0.127 Uiso 1 1 calc R
H15F H -0.3088 1.0663 0.3766 0.127 Uiso 1 1 calc R
C16B C -0.2762(6) 0.9713(6) 0.3911(4) 0.059(3) Uani 1 1 d .
C17B C -0.3255(6) 0.8893(6) 0.3883(4) 0.061(3) Uani 1 1 d .
H17B H -0.3791 0.8635 0.3971 0.073 Uiso 1 1 calc R
C18B C -0.2823(6) 0.8500(6) 0.3699(4) 0.062(3) Uani 1 1 d .
C19B C -0.3090(7) 0.7597(6) 0.3604(5) 0.094(4) Uani 1 1 d .
H19D H -0.3431 0.7334 0.3187 0.141 Uiso 1 1 calc R
H19E H -0.3485 0.7327 0.3814 0.141 Uiso 1 1 calc R
H19F H -0.2529 0.7534 0.3749 0.141 Uiso 1 1 calc R
C20B C -0.1434(9) 1.1828(7) 0.2838(6) 0.116(5) Uani 1 1 d .
H20D H -0.1221 1.2212 0.2598 0.173 Uiso 1 1 calc R
H20E H -0.1035 1.2095 0.3250 0.173 Uiso 1 1 calc R
H20F H -0.2075 1.1686 0.2774 0.173 Uiso 1 1 calc R
C21B C -0.1392(7) 1.1060(7) 0.2678(5) 0.073(3) Uani 1 1 d .
C22B C -0.1422(7) 1.0691(8) 0.2188(5) 0.084(3) Uani 1 1 d .
H22B H -0.1480 1.0891 0.1842 0.101 Uiso 1 1 calc R
C23B C -0.1357(7) 0.9985(8) 0.2262(5) 0.079(3) Uani 1 1 d .
C24B C -0.1373(8) 0.9363(8) 0.1851(4) 0.106(4) Uani 1 1 d .
H24D H -0.1375 0.9553 0.1492 0.158 Uiso 1 1 calc R
H24E H -0.1933 0.8828 0.1761 0.158 Uiso 1 1 calc R
H24F H -0.0822 0.9293 0.2027 0.158 Uiso 1 1 calc R
C25B C -0.2084(7) 0.8094(7) 0.2724(5) 0.084(4) Uani 1 1 d .
C26B C -0.0843(7) 0.8231(6) 0.3789(4) 0.063(3) Uani 1 1 d .
B1B B -0.1285(7) 1.0662(7) 0.3688(6) 0.069(4) Uani 1 1 d .
H1B H -0.1371 1.1149 0.3794 0.083 Uiso 1 1 calc R
N1B N -0.0130(4) 1.0139(4) 0.4085(3) 0.0460(18) Uani 1 1 d .
N2B N -0.0345(5) 1.0778(4) 0.4122(3) 0.056(2) Uani 1 1 d .
N3B N -0.2084(4) 0.9086(4) 0.3616(3) 0.0533(19) Uani 1 1 d .
N4B N -0.2059(5) 0.9837(4) 0.3751(3) 0.054(2) Uani 1 1 d .
N5B N -0.1311(5) 0.9905(5) 0.2827(4) 0.065(2) Uani 1 1 d .
N6B N -0.1328(5) 1.0570(5) 0.3072(4) 0.066(2) Uani 1 1 d .
O1B O -0.2706(5) 0.7556(6) 0.2360(4) 0.141(4) Uani 1 1 d .
O2B O -0.0754(6) 0.7726(5) 0.4003(4) 0.100(3) Uani 1 1 d .
Mo1C Mo 0.24404(4) 0.70646(4) 0.41715(3) 0.03080(16) Uani 1 1 d .
S1C S 0.16374(15) 0.84214(13) 0.34647(9) 0.0452(5) Uani 1 1 d .
S2C S 0.13069(14) 0.63982(12) 0.26300(8) 0.0356(5) Uani 1 1 d .
C1C C 0.1884(5) 0.7638(5) 0.3582(3) 0.0322(18) Uani 1 1 d .
C2C C 0.1788(5) 0.6941(4) 0.3321(3) 0.0308(17) Uani 1 1 d .
C3C C 0.1604(6) 0.5552(4) 0.2657(3) 0.041(2) Uani 1 1 d .
H3C1 H 0.2223 0.5743 0.2969 0.049 Uiso 1 1 calc R
H3C2 H 0.1142 0.5072 0.2742 0.049 Uiso 1 1 calc R
C4C C 0.2169(5) 0.5885(5) 0.1861(3) 0.043(2) Uani 1 1 d .
H4C H 0.2547 0.6450 0.2073 0.052 Uiso 1 1 calc R
C5C C 0.2173(6) 0.5649(6) 0.1331(4) 0.052(2) Uani 1 1 d .
H5C H 0.2548 0.6052 0.1175 0.062 Uiso 1 1 calc R
C6C C 0.1637(7) 0.4834(7) 0.1028(4) 0.057(3) Uani 1 1 d .
H6C H 0.1650 0.4678 0.0663 0.068 Uiso 1 1 calc R
C7C C 0.1081(7) 0.4237(6) 0.1239(4) 0.058(3) Uani 1 1 d .
H7C H 0.0717 0.3670 0.1028 0.070 Uiso 1 1 calc R
C8C C 0.1067(6) 0.4485(5) 0.1767(3) 0.044(2) Uani 1 1 d .
H8C H 0.0670 0.4083 0.1912 0.053 Uiso 1 1 calc R
C9C C 0.1611(5) 0.5297(4) 0.2090(3) 0.0331(18) Uani 1 1 d .
C10C C 0.4145(6) 0.5225(5) 0.3751(4) 0.060(3) Uani 1 1 d .
H10G H 0.4526 0.5262 0.4151 0.091 Uiso 1 1 calc R
H10H H 0.4473 0.5225 0.3498 0.091 Uiso 1 1 calc R
H10I H 0.3552 0.4708 0.3614 0.091 Uiso 1 1 calc R
C11C C 0.3970(5) 0.5955(5) 0.3736(3) 0.043(2) Uani 1 1 d .
C12C C 0.4269(5) 0.6615(5) 0.3479(4) 0.045(2) Uani 1 1 d .
H12C H 0.4644 0.6702 0.3260 0.054 Uiso 1 1 calc R
C13C C 0.3918(5) 0.7126(5) 0.3600(3) 0.042(2) Uani 1 1 d .
C14C C 0.4041(5) 0.7930(5) 0.3436(4) 0.050(2) Uani 1 1 d .
H14G H 0.3434 0.7870 0.3196 0.075 Uiso 1 1 calc R
H14H H 0.4439 0.8077 0.3216 0.075 Uiso 1 1 calc R
H14I H 0.4330 0.8371 0.3789 0.075 Uiso 1 1 calc R
C15C C 0.3968(6) 0.5390(5) 0.5609(4) 0.059(3) Uani 1 1 d .
H15G H 0.3412 0.4842 0.5477 0.089 Uiso 1 1 calc R
H15H H 0.4320 0.5493 0.6027 0.089 Uiso 1 1 calc R
H15I H 0.4356 0.5400 0.5397 0.089 Uiso 1 1 calc R
C16C C 0.3692(5) 0.6045(5) 0.5497(3) 0.042(2) Uani 1 1 d .
C17C C 0.3800(5) 0.6677(5) 0.5883(3) 0.048(2) Uani 1 1 d .
H17C H 0.4077 0.6786 0.6295 0.057 Uiso 1 1 calc R
C18C C 0.3434(5) 0.7127(5) 0.5566(3) 0.044(2) Uani 1 1 d .
C19C C 0.3369(6) 0.7861(6) 0.5792(3) 0.060(3) Uani 1 1 d .
H19G H 0.3741 0.8350 0.5672 0.089 Uiso 1 1 calc R
H19H H 0.3603 0.7975 0.6218 0.089 Uiso 1 1 calc R
H19I H 0.2719 0.7742 0.5634 0.089 Uiso 1 1 calc R
C20C C 0.1441(7) 0.3659(5) 0.3795(4) 0.073(3) Uani 1 1 d .
H20G H 0.1988 0.3805 0.3702 0.110 Uiso 1 1 calc R
H20H H 0.0906 0.3168 0.3504 0.110 Uiso 1 1 calc R
H20I H 0.1561 0.3536 0.4181 0.110 Uiso 1 1 calc R
C21C C 0.1236(6) 0.4385(5) 0.3792(4) 0.049(2) Uani 1 1 d .
C22C C 0.0402(6) 0.4385(5) 0.3566(4) 0.048(2) Uani 1 1 d .
H22C H -0.0194 0.3913 0.3371 0.058 Uiso 1 1 calc R
C23C C 0.0608(5) 0.5218(5) 0.3680(3) 0.040(2) Uani 1 1 d .
C24C C -0.0060(5) 0.5553(5) 0.3533(4) 0.051(2) Uani 1 1 d .
H24G H 0.0052 0.5919 0.3883 0.076 Uiso 1 1 calc R
H24H H -0.0696 0.5089 0.3385 0.076 Uiso 1 1 calc R
H24I H 0.0023 0.5871 0.3235 0.076 Uiso 1 1 calc R
C25C C 0.1657(6) 0.7317(5) 0.4510(4) 0.048(2) Uani 1 1 d .
C26C C 0.3365(6) 0.8280(6) 0.4489(4) 0.049(2) Uani 1 1 d .
B1C B 0.2974(6) 0.5553(5) 0.4369(4) 0.035(2) Uani 1 1 d .
H1C H 0.3137 0.5094 0.4434 0.042 Uiso 1 1 calc R
N1C N 0.3420(4) 0.6789(4) 0.3924(3) 0.0352(15) Uani 1 1 d .
N2C N 0.3471(4) 0.6078(4) 0.4007(2) 0.0320(15) Uani 1 1 d .
N3C N 0.3106(4) 0.6784(4) 0.4995(3) 0.0384(16) Uani 1 1 d .
N4C N 0.3265(4) 0.6110(4) 0.4952(2) 0.0373(16) Uani 1 1 d .
N5C N 0.1532(4) 0.5703(4) 0.3962(2) 0.0330(15) Uani 1 1 d .
N6C N 0.1910(4) 0.5178(4) 0.4034(3) 0.0375(16) Uani 1 1 d .
O1C O 0.1244(5) 0.7516(4) 0.4694(3) 0.072(2) Uani 1 1 d .
O2C O 0.3845(5) 0.8982(4) 0.4673(3) 0.077(2) Uani 1 1 d .
Mo1D Mo -0.19832(4) 0.61363(4) 0.04640(3) 0.02862(16) Uani 1 1 d .
S1D S 0.00888(13) 0.78920(12) 0.14557(8) 0.0412(5) Uani 1 1 d .
S2D S -0.11593(14) 0.57507(13) 0.18712(8) 0.0429(5) Uani 1 1 d .
C1D C -0.0831(5) 0.6945(5) 0.1206(3) 0.0319(17) Uani 1 1 d .
C2D C -0.1312(5) 0.6208(5) 0.1315(3) 0.0357(19) Uani 1 1 d .
C3D C -0.2079(6) 0.4676(5) 0.1581(3) 0.049(2) Uani 1 1 d .
H3D1 H -0.2646 0.4657 0.1299 0.059 Uiso 1 1 calc R
H3D2 H -0.1886 0.4351 0.1375 0.059 Uiso 1 1 calc R
C4D C -0.2279(5) 0.4302(4) 0.2067(3) 0.0355(19) Uani 1 1 d .
C5D C -0.2158(6) 0.3641(6) 0.2181(4) 0.069(3) Uani 1 1 d .
H5D H -0.1929 0.3414 0.1957 0.083 Uiso 1 1 calc R
C6D C -0.2378(8) 0.3271(7) 0.2650(6) 0.097(4) Uani 1 1 d .
H6D H -0.2298 0.2803 0.2739 0.116 Uiso 1 1 calc R
C7D C -0.2702(7) 0.3622(8) 0.2954(5) 0.086(4) Uani 1 1 d .
H7D H -0.2866 0.3381 0.3253 0.104 Uiso 1 1 calc R
C8D C -0.2798(7) 0.4284(7) 0.2852(5) 0.079(3) Uani 1 1 d .
H8D H -0.3004 0.4523 0.3085 0.094 Uiso 1 1 calc R
C9D C -0.2599(6) 0.4627(6) 0.2411(4) 0.052(2) Uani 1 1 d .
H9D H -0.2681 0.5098 0.2337 0.062 Uiso 1 1 calc R
C10D C -0.5384(5) 0.3325(5) 0.0038(4) 0.057(3) Uani 1 1 d .
H10J H -0.5588 0.3280 -0.0383 0.086 Uiso 1 1 calc R
H10K H -0.5906 0.3211 0.0153 0.086 Uiso 1 1 calc R
H10L H -0.5165 0.2919 0.0138 0.086 Uiso 1 1 calc R
C11D C -0.4614(5) 0.4185(5) 0.0350(3) 0.0351(19) Uani 1 1 d .
C12D C -0.4499(5) 0.4740(5) 0.0794(4) 0.043(2) Uani 1 1 d .
H12D H -0.4918 0.4652 0.0981 0.052 Uiso 1 1 calc R
C13D C -0.3666(5) 0.5452(5) 0.0926(3) 0.0345(18) Uani 1 1 d .
C14D C -0.3244(5) 0.6218(5) 0.1383(3) 0.048(2) Uani 1 1 d .
H14J H -0.2600 0.6365 0.1619 0.072 Uiso 1 1 calc R
H14K H -0.3596 0.6121 0.1632 0.072 Uiso 1 1 calc R
H14L H -0.3256 0.6676 0.1200 0.072 Uiso 1 1 calc R
C15D C -0.4651(5) 0.3753(5) -0.1607(3) 0.048(2) Uani 1 1 d .
H15J H -0.4331 0.3416 -0.1557 0.072 Uiso 1 1 calc R
H15K H -0.4885 0.3770 -0.2018 0.072 Uiso 1 1 calc R
H15L H -0.5172 0.3504 -0.1484 0.072 Uiso 1 1 calc R
C16D C -0.3977(5) 0.4634(5) -0.1239(3) 0.0348(18) Uani 1 1 d .
C17D C -0.3716(5) 0.5362(5) -0.1419(3) 0.0345(19) Uani 1 1 d .
H17D H -0.3934 0.5420 -0.1808 0.041 Uiso 1 1 calc R
C18D C -0.3076(5) 0.5999(5) -0.0934(3) 0.0335(18) Uani 1 1 d .
C19D C -0.2590(5) 0.6896(5) -0.0903(3) 0.045(2) Uani 1 1 d .
H19J H -0.2538 0.7209 -0.0550 0.067 Uiso 1 1 calc R
H19K H -0.2939 0.7024 -0.1246 0.067 Uiso 1 1 calc R
H19L H -0.1968 0.7055 -0.0893 0.067 Uiso 1 1 calc R
C20D C -0.3135(6) 0.2736(5) -0.0176(4) 0.058(3) Uani 1 1 d .
H20J H -0.3365 0.2611 -0.0602 0.086 Uiso 1 1 calc R
H20K H -0.3652 0.2624 -0.0056 0.086 Uiso 1 1 calc R
H20L H -0.2858 0.2384 -0.0028 0.086 Uiso 1 1 calc R
C21D C -0.2426(6) 0.3624(5) 0.0062(3) 0.041(2) Uani 1 1 d .
C22D C -0.1490(6) 0.3988(5) 0.0329(3) 0.047(2) Uani 1 1 d .
H22D H -0.1128 0.3708 0.0407 0.057 Uiso 1 1 calc R
C23D C -0.1155(5) 0.4849(5) 0.0467(3) 0.0389(19) Uani 1 1 d .
C24D C -0.0169(5) 0.5515(5) 0.0752(4) 0.052(2) Uani 1 1 d .
H24J H -0.0016 0.5874 0.0485 0.078 Uiso 1 1 calc R
H24K H 0.0237 0.5259 0.0849 0.078 Uiso 1 1 calc R
H24L H -0.0081 0.5850 0.1108 0.078 Uiso 1 1 calc R
C25D C -0.2163(5) 0.7160(5) 0.0537(3) 0.0338(18) Uani 1 1 d .
C26D C -0.0987(5) 0.6771(5) 0.0165(3) 0.0326(18) Uani 1 1 d .
B1D B -0.3612(6) 0.4223(6) -0.0232(4) 0.038(2) Uani 1 1 d .
H1D H -0.4108 0.3641 -0.0446 0.046 Uiso 1 1 calc R
N1D N -0.3279(4) 0.5332(4) 0.0571(2) 0.0322(15) Uani 1 1 d .
N2D N -0.3859(4) 0.4550(4) 0.0218(3) 0.0318(15) Uani 1 1 d .
N3D N -0.2952(4) 0.5666(4) -0.0460(2) 0.0311(14) Uani 1 1 d .
N4D N -0.3528(4) 0.4810(4) -0.0664(2) 0.0296(14) Uani 1 1 d .
N5D N -0.1872(4) 0.5006(4) 0.0305(3) 0.0323(14) Uani 1 1 d .
N6D N -0.2662(4) 0.4244(4) 0.0050(2) 0.0335(15) Uani 1 1 d .
O1D O -0.2213(4) 0.7750(3) 0.0605(2) 0.0499(15) Uani 1 1 d .
O2D O -0.0411(4) 0.7119(3) 0.0014(2) 0.0450(14) Uani 1 1 d .
B10 B 0.5716 0.5324 0.2895 0.056 Uani 1 1 d .
F10 F 0.5139 0.4516 0.2889 0.088 Uani 1 1 d .
F11 F 0.6484 0.5653 0.3400 0.108 Uani 1 1 d .
F12 F 0.5268 0.5780 0.2889 0.078 Uani 1 1 d .
F13 F 0.5919 0.5318 0.2411 0.095 Uani 1 1 d .
B20 B 0.8926 0.2346 0.1296 0.073 Uani 1 1 d .
F20 F 0.8213 0.1573 0.1221 0.114 Uani 1 1 d .
F21 F 0.9090 0.2535 0.0814 0.101 Uani 0.68 1 d P
F22 F 0.8703 0.2974 0.1383 0.149 Uani 0.68 1 d P
F23 F 0.9576 0.2682 0.1924 0.177 Uani 0.68 1 d P
F21A F 0.8437 0.2530 0.0835 0.169 Uiso 0.32 1 d P
F22A F 0.9136 0.2803 0.1836 0.095 Uiso 0.32 1 d P
F23A F 0.9804 0.2347 0.1587 0.093 Uiso 0.32 1 d P
C30 C 0.3720 0.0762 0.4405 0.172 Uani 1 1 d .
H30A H 0.3379 0.0456 0.4634 0.258 Uiso 1 1 calc R
H30B H 0.4139 0.0551 0.4376 0.258 Uiso 1 1 calc R
H30C H 0.3279 0.0685 0.4014 0.258 Uiso 1 1 calc R
C31 C 0.4263 0.1654 0.4693 0.100 Uani 1 1 d .
H31A H 0.4675 0.1735 0.5099 0.120 Uiso 1 1 calc R
H31B H 0.4652 0.1962 0.4484 0.120 Uiso 1 1 calc R
C32 C 0.4088 0.2791 0.4948 0.110 Uani 1 1 d .
H32A H 0.4496 0.3104 0.4752 0.132 Uiso 1 1 calc R
H32B H 0.4483 0.2878 0.5360 0.132 Uiso 1 1 calc R
C33 C 0.3413 0.3120 0.4921 0.133 Uani 1 1 d .
H33A H 0.3307 0.3355 0.4578 0.199 Uiso 1 1 calc R
H33B H 0.3674 0.3555 0.5273 0.199 Uiso 1 1 calc R
H33C H 0.2824 0.2663 0.4895 0.199 Uiso 1 1 calc R
O30 O 0.3623 0.1961 0.4686 0.088 Uani 1 1 d .
C40 C -0.0140(12) 0.5261(11) 0.4942(7) 0.139(9) Uani 1 1 d .
H40A H 0.0140 0.5592 0.4691 0.167 Uiso 1 1 calc R
H40B H 0.0023 0.5647 0.5303 0.167 Uiso 1 1 calc R
C41 C -0.118(2) 0.475(2) 0.4626(15) 0.37(3) Uani 1 1 d .
H41A H -0.1365 0.4406 0.4242 0.444 Uiso 1 1 calc R
H41B H -0.1476 0.4396 0.4861 0.444 Uiso 1 1 calc R
C42 C -0.136(3) 0.537(2) 0.4579(16) 0.34(3) Uani 1 1 d .
H42A H -0.1754 0.5345 0.4790 0.514 Uiso 1 1 calc R
H42B H -0.1684 0.5332 0.4167 0.514 Uiso 1 1 calc R
H42C H -0.0777 0.5896 0.4744 0.514 Uiso 1 1 calc R

loop_
_atom_site_aniso_label
_atom_site_aniso_U_11
_atom_site_aniso_U_22
_atom_site_aniso_U_33
_atom_site_aniso_U_23
_atom_site_aniso_U_13
_atom_site_aniso_U_12
Pd 0.025 0.030 0.031 0.009 0.008 0.013
Mo1A 0.0267(4) 0.0432(4) 0.0455(4) 0.0175(3) 0.0167(3) 0.0131(3)
S1A 0.0349(12) 0.0461(13) 0.0689(15) 0.0355(12) 0.0276(11) 0.0243(11)
S2A 0.0330(12) 0.0394(12) 0.0725(16) 0.0178(11) 0.0181(11) 0.0170(10)
C1A 0.027(4) 0.044(5) 0.025(4) 0.005(4) 0.010(3) 0.017(4)
C2A 0.023(4) 0.028(4) 0.044(5) 0.008(4) 0.010(4) 0.006(3)
C3A 0.048(6) 0.039(6) 0.120(9) 0.034(6) -0.004(6) 0.009(5)
C4A 0.036(5) 0.030(5) 0.060(6) 0.008(4) 0.014(4) 0.012(4)
C5A 0.085(9) 0.026(5) 0.143(12) 0.010(7) 0.077(9) 0.008(6)
C6A 0.150(15) 0.043(7) 0.073(9) 0.002(7) 0.066(10) 0.007(8)
C7A 0.092(10) 0.033(6) 0.056(8) 0.019(5) -0.005(7) 0.001(6)
C8A 0.051(6) 0.054(6) 0.091(9) 0.024(6) 0.011(6) 0.027(5)
C9A 0.047(5) 0.035(5) 0.063(6) 0.018(4) 0.017(5) 0.019(4)
C10A 0.083(8) 0.080(7) 0.049(6) 0.025(6) 0.027(6) 0.021(6)
C11A 0.042(5) 0.063(6) 0.051(6) 0.019(5) 0.021(5) 0.022(5)
C12A 0.040(5) 0.058(6) 0.040(5) -0.005(5) 0.012(4) 0.015(5)
C13A 0.036(5) 0.046(5) 0.042(5) 0.001(4) 0.016(4) 0.016(4)
C14A 0.043(5) 0.050(6) 0.052(6) -0.002(4) 0.015(5) 0.012(5)
C15A 0.079(9) 0.244(17) 0.137(12) 0.123(13) 0.084(9) 0.074(11)
C16A 0.035(6) 0.132(11) 0.091(9) 0.047(8) 0.024(6) 0.025(7)
C17A 0.049(7) 0.159(12) 0.103(10) 0.049(9) 0.045(7) 0.046(8)
C18A 0.044(6) 0.109(9) 0.074(7) 0.031(7) 0.025(6) 0.042(6)
C19A 0.065(7) 0.140(11) 0.116(10) 0.049(9) 0.042(7) 0.072(8)
C20A 0.067(7) 0.052(6) 0.062(6) 0.027(5) 0.019(5) 0.008(5)
C21A 0.031(5) 0.045(6) 0.048(6) 0.010(5) 0.001(4) 0.003(4)
C22A 0.037(5) 0.037(5) 0.052(6) 0.008(4) -0.002(4) 0.011(4)
C23A 0.037(5) 0.049(5) 0.041(5) 0.023(5) 0.009(4) 0.018(4)
C24A 0.049(5) 0.052(6) 0.048(5) 0.014(4) 0.020(4) 0.025(5)
C25A 0.026(5) 0.045(5) 0.066(7) 0.017(5) 0.009(5) 0.015(4)
C26A 0.033(5) 0.067(7) 0.061(6) 0.007(5) 0.024(5) 0.021(5)
B1A 0.033(6) 0.080(8) 0.041(6) 0.025(6) 0.015(5) 0.012(6)
N1A 0.035(4) 0.052(4) 0.047(4) 0.020(4) 0.025(4) 0.021(4)
N2A 0.035(4) 0.058(5) 0.044(4) 0.024(4) 0.021(4) 0.012(4)
N3A 0.029(4) 0.069(5) 0.064(5) 0.019(4) 0.021(4) 0.017(4)
N4A 0.031(4) 0.079(6) 0.059(5) 0.025(4) 0.024(4) 0.010(4)
N5A 0.034(4) 0.039(4) 0.036(4) 0.012(3) 0.012(3) 0.007(3)
N6A 0.031(4) 0.046(5) 0.039(4) 0.013(4) 0.011(3) 0.001(3)
O1A 0.070(5) 0.065(5) 0.091(5) 0.015(4) 0.037(4) 0.043(4)
O2A 0.054(4) 0.076(5) 0.062(4) 0.029(4) 0.005(4) 0.030(4)
Mo1B 0.0347(4) 0.0464(5) 0.0508(5) -0.0052(4) 0.0173(4) 0.0164(4)
S1B 0.0348(12) 0.0441(13) 0.0494(13) -0.0008(10) 0.0177(10) 0.0163(10)
S2B 0.0510(14) 0.0471(13) 0.0553(14) 0.0070(11) 0.0320(12) 0.0197(11)
C1B 0.025(4) 0.053(6) 0.037(5) 0.005(4) 0.004(4) 0.014(4)
C2B 0.039(5) 0.045(5) 0.034(5) 0.001(4) 0.016(4) 0.018(4)
C3B 0.091(8) 0.041(5) 0.070(7) 0.009(5) 0.048(6) 0.023(5)
C4B 0.055(6) 0.034(5) 0.051(6) 0.008(4) 0.032(5) 0.019(5)
C5B 0.071(7) 0.058(6) 0.059(6) 0.005(5) 0.022(6) 0.037(6)
C6B 0.134(12) 0.069(8) 0.059(7) 0.017(6) 0.039(8) 0.055(8)
C7B 0.128(11) 0.049(7) 0.082(9) 0.022(6) 0.060(9) 0.039(8)
C8B 0.060(7) 0.051(7) 0.113(10) 0.021(7) 0.047(7) 0.014(6)
C9B 0.066(7) 0.053(6) 0.086(8) 0.020(6) 0.035(6) 0.028(6)
C10B 0.103(9) 0.053(6) 0.094(8) -0.019(6) 0.059(7) 0.017(6)
C11B 0.057(7) 0.061(7) 0.066(7) -0.016(6) 0.043(6) 0.005(6)
C12B 0.052(6) 0.096(9) 0.041(6) -0.004(6) 0.018(5) 0.016(6)
C13B 0.038(5) 0.063(6) 0.038(5) -0.003(5) 0.012(4) 0.011(5)
C14B 0.045(6) 0.093(8) 0.067(7) 0.027(6) 0.012(5) 0.028(6)
C15B 0.057(7) 0.108(9) 0.101(9) -0.004(7) 0.031(6) 0.053(7)
C16B 0.038(5) 0.070(7) 0.059(6) -0.012(5) 0.008(5) 0.028(5)
C17B 0.026(5) 0.070(7) 0.069(7) -0.005(5) 0.016(5) 0.012(5)
C18B 0.039(5) 0.050(6) 0.072(7) -0.023(5) 0.022(5) 0.004(5)
C19B 0.067(7) 0.068(8) 0.135(11) -0.007(7) 0.057(8) 0.013(6)
C20B 0.116(11) 0.099(10) 0.171(14) 0.051(9) 0.074(10) 0.069(9)
C21B 0.063(7) 0.089(8) 0.078(8) 0.012(7) 0.017(6) 0.055(7)
C22B 0.067(8) 0.113(10) 0.085(9) 0.023(8) 0.030(7) 0.054(8)
C23B 0.056(7) 0.113(10) 0.068(8) 0.007(7) 0.002(6) 0.057(7)
C24B 0.103(10) 0.156(12) 0.054(7) 0.000(8) 0.019(7) 0.070(9)
C25B 0.036(6) 0.101(9) 0.091(8) -0.032(7) 0.020(6) 0.023(6)
C26B 0.072(7) 0.050(6) 0.082(8) 0.019(6) 0.052(6) 0.025(6)
B1B 0.051(7) 0.042(6) 0.117(11) -0.004(7) 0.027(7) 0.031(6)
N1B 0.039(4) 0.050(4) 0.042(4) -0.011(3) 0.015(4) 0.018(4)
N2B 0.043(4) 0.055(5) 0.059(5) -0.015(4) 0.022(4) 0.017(4)
N3B 0.036(4) 0.049(5) 0.064(5) -0.008(4) 0.021(4) 0.012(4)
N4B 0.040(4) 0.045(5) 0.073(5) -0.005(4) 0.025(4) 0.018(4)
N5B 0.051(5) 0.091(6) 0.058(6) 0.008(5) 0.016(4) 0.044(5)
N6B 0.054(5) 0.075(6) 0.074(6) 0.023(5) 0.019(5) 0.038(5)
O1B 0.049(5) 0.154(8) 0.143(8) -0.091(7) 0.023(5) 0.008(5)
O2B 0.142(8) 0.086(6) 0.128(7) 0.058(5) 0.093(6) 0.068(6)
Mo1C 0.0315(4) 0.0363(4) 0.0255(4) 0.0068(3) 0.0075(3) 0.0196(3)
S1C 0.0548(14) 0.0470(13) 0.0352(12) 0.0024(10) 0.0044(10) 0.0360(12)
S2C 0.0434(12) 0.0376(11) 0.0268(11) 0.0098(9) 0.0124(9) 0.0209(10)
C1C 0.028(4) 0.038(5) 0.031(4) 0.013(4) 0.012(3) 0.015(4)
C2C 0.028(4) 0.034(4) 0.039(5) 0.015(4) 0.020(4) 0.016(4)
C3C 0.066(6) 0.032(4) 0.031(5) 0.012(4) 0.019(4) 0.028(4)
C4C 0.030(5) 0.047(5) 0.042(5) 0.005(4) 0.010(4) 0.013(4)
C5C 0.048(6) 0.070(7) 0.050(6) 0.019(5) 0.028(5) 0.034(5)
C6C 0.078(7) 0.091(8) 0.036(5) 0.016(6) 0.034(5) 0.060(7)
C7C 0.085(7) 0.057(6) 0.035(5) 0.005(5) 0.017(5) 0.041(6)
C8C 0.061(6) 0.039(5) 0.040(5) 0.014(4) 0.022(4) 0.028(5)
C9C 0.039(5) 0.032(4) 0.026(4) 0.003(4) 0.010(4) 0.018(4)
C10C 0.078(7) 0.068(6) 0.072(7) 0.029(5) 0.047(6) 0.052(6)
C11C 0.044(5) 0.055(6) 0.038(5) 0.008(4) 0.016(4) 0.030(5)
C12C 0.041(5) 0.057(6) 0.060(6) 0.028(5) 0.032(5) 0.031(5)
C13C 0.031(5) 0.060(6) 0.040(5) 0.021(4) 0.018(4) 0.021(4)
C14C 0.036(5) 0.058(6) 0.066(6) 0.033(5) 0.030(5) 0.022(5)
C15C 0.074(7) 0.076(7) 0.044(5) 0.032(5) 0.020(5) 0.051(6)
C16C 0.045(5) 0.052(5) 0.029(5) 0.016(4) 0.010(4) 0.027(4)
C17C 0.044(5) 0.071(6) 0.026(5) 0.018(5) 0.011(4) 0.027(5)
C18C 0.043(5) 0.050(5) 0.027(5) 0.002(4) 0.005(4) 0.020(4)
C19C 0.076(7) 0.079(7) 0.032(5) 0.004(5) 0.014(5) 0.049(6)
C20C 0.080(7) 0.046(6) 0.097(8) 0.025(6) 0.041(7) 0.027(6)
C21C 0.055(6) 0.039(5) 0.052(6) 0.016(4) 0.029(5) 0.015(5)
C22C 0.046(6) 0.040(5) 0.048(5) 0.006(4) 0.027(5) 0.006(4)
C23C 0.034(5) 0.049(5) 0.032(5) 0.010(4) 0.018(4) 0.012(4)
C24C 0.029(5) 0.067(6) 0.061(6) 0.032(5) 0.022(4) 0.022(5)
C25C 0.056(6) 0.067(6) 0.041(5) 0.014(5) 0.021(5) 0.044(5)
C26C 0.054(6) 0.044(6) 0.049(6) 0.010(5) 0.008(5) 0.032(5)
B1C 0.043(6) 0.032(5) 0.037(5) 0.011(4) 0.013(5) 0.025(5)
N1C 0.041(4) 0.032(4) 0.038(4) 0.012(3) 0.015(3) 0.021(3)
N2C 0.032(4) 0.035(4) 0.037(4) 0.015(3) 0.016(3) 0.020(3)
N3C 0.041(4) 0.044(4) 0.027(4) 0.007(3) 0.003(3) 0.025(3)
N4C 0.046(4) 0.050(4) 0.024(4) 0.012(3) 0.013(3) 0.031(4)
N5C 0.035(4) 0.036(4) 0.029(4) 0.013(3) 0.015(3) 0.015(3)
N6C 0.041(4) 0.040(4) 0.036(4) 0.014(3) 0.021(3) 0.018(4)
O1C 0.081(5) 0.108(6) 0.057(4) 0.017(4) 0.035(4) 0.066(5)
O2C 0.071(5) 0.041(4) 0.087(5) 0.005(4) 0.000(4) 0.025(4)
Mo1D 0.0238(3) 0.0345(4) 0.0261(4) 0.0103(3) 0.0100(3) 0.0121(3)
S1D 0.0305(11) 0.0429(12) 0.0344(12) 0.0149(10) 0.0094(9) 0.0058(10)
S2D 0.0407(12) 0.0440(12) 0.0318(11) 0.0160(10) 0.0105(10) 0.0117(10)
C1D 0.026(4) 0.040(5) 0.026(4) 0.010(3) 0.012(3) 0.011(4)
C2D 0.029(4) 0.044(5) 0.035(5) 0.006(4) 0.015(4) 0.017(4)
C3D 0.047(5) 0.042(5) 0.042(5) 0.014(4) 0.013(4) 0.010(4)
C4D 0.034(4) 0.032(4) 0.043(5) 0.022(4) 0.011(4) 0.020(4)
C5D 0.069(7) 0.069(7) 0.091(8) 0.036(6) 0.045(6) 0.040(6)
C6D 0.122(10) 0.094(9) 0.137(11) 0.089(9) 0.076(9) 0.078(9)
C7D 0.074(8) 0.114(10) 0.101(10) 0.068(8) 0.058(7) 0.048(8)
C8D 0.062(7) 0.098(9) 0.076(8) 0.023(7) 0.033(6) 0.033(7)
C9D 0.047(6) 0.066(6) 0.047(6) 0.020(5) 0.023(5) 0.027(5)
C10D 0.029(5) 0.058(6) 0.059(6) 0.021(5) 0.012(4) 0.003(4)
C11D 0.020(4) 0.037(5) 0.042(5) 0.022(4) 0.012(4) 0.007(4)
C12D 0.037(5) 0.059(6) 0.050(6) 0.029(5) 0.026(4) 0.029(5)
C13D 0.033(5) 0.038(5) 0.041(5) 0.016(4) 0.018(4) 0.020(4)
C14D 0.045(5) 0.066(6) 0.050(5) 0.016(5) 0.032(4) 0.031(5)
C15D 0.045(5) 0.041(5) 0.036(5) 0.001(4) 0.006(4) 0.011(4)
C16D 0.036(5) 0.047(5) 0.030(5) 0.010(4) 0.015(4) 0.025(4)
C17D 0.033(4) 0.050(5) 0.013(4) 0.003(4) 0.002(3) 0.018(4)
C18D 0.028(4) 0.043(5) 0.033(5) 0.013(4) 0.014(4) 0.018(4)
C19D 0.038(5) 0.048(5) 0.041(5) 0.023(4) 0.013(4) 0.015(4)
C20D 0.088(7) 0.041(5) 0.057(6) 0.020(5) 0.035(5) 0.036(5)
C21D 0.056(6) 0.036(5) 0.042(5) 0.013(4) 0.027(5) 0.025(5)
C22D 0.060(6) 0.062(6) 0.044(5) 0.021(5) 0.024(5) 0.046(5)
C23D 0.043(5) 0.051(5) 0.035(5) 0.018(4) 0.020(4) 0.028(4)
C24D 0.034(5) 0.072(6) 0.053(6) 0.020(5) 0.010(4) 0.034(5)
C25D 0.016(4) 0.039(5) 0.037(5) 0.010(4) 0.007(3) 0.008(4)
C26D 0.026(4) 0.039(5) 0.024(4) 0.003(4) 0.008(4) 0.010(4)
B1D 0.040(6) 0.040(6) 0.035(5) 0.015(4) 0.014(5) 0.019(5)
N1D 0.029(3) 0.035(4) 0.029(4) 0.009(3) 0.010(3) 0.013(3)
N2D 0.025(3) 0.034(4) 0.036(4) 0.014(3) 0.013(3) 0.012(3)
N3D 0.026(3) 0.036(4) 0.034(4) 0.012(3) 0.012(3) 0.016(3)
N4D 0.026(3) 0.034(4) 0.026(4) 0.005(3) 0.009(3) 0.014(3)
N5D 0.031(4) 0.035(4) 0.037(4) 0.010(3) 0.017(3) 0.019(3)
N6D 0.031(4) 0.036(4) 0.031(4) 0.010(3) 0.012(3) 0.013(3)
O1D 0.043(4) 0.041(4) 0.070(4) 0.017(3) 0.021(3) 0.024(3)
O2D 0.035(3) 0.052(4) 0.042(3) 0.015(3) 0.020(3) 0.010(3)
B10 0.059 0.064 0.048 0.029 0.016 0.033
F10 0.114 0.051 0.096 0.020 0.047 0.033
F11 0.089 0.110 0.077 0.029 -0.003 0.031
F12 0.098 0.079 0.079 0.031 0.047 0.050
F13 0.102 0.155 0.091 0.074 0.068 0.087
B20 0.073 0.073 0.073 0.017 0.029 0.035
F20 0.114 0.114 0.114 0.027 0.045 0.055
F21 0.101 0.101 0.101 0.024 0.040 0.048
F22 0.149 0.149 0.149 0.035 0.058 0.071
F23 0.177 0.177 0.177 0.041 0.069 0.085
C30 0.172 0.172 0.172 0.040 0.067 0.082
C31 0.100 0.100 0.100 0.023 0.039 0.048
C32 0.110 0.110 0.110 0.025 0.043 0.053
C33 0.133 0.133 0.133 0.031 0.052 0.063
O30 0.088 0.088 0.088 0.021 0.035 0.042
C40 0.115(13) 0.18(2) 0.076(10) 0.071(11) 0.054(10) 0.011(13)
C41 0.086(16) 0.58(6) 0.21(3) 0.23(4) 0.038(17) -0.03(3)
C42 0.22(4) 0.44(6) 0.19(4) -0.06(3) 0.16(4) -0.04(3)

loop_
_atom_type_symbol
_atom_type_description
_atom_type_scat_dispersion_real
_atom_type_scat_dispersion_imag
_atom_type_scat_source
C C 0.0033 0.0016 'International Tables Vol C Tables 4.2.6.8 and 6.1.1.4'
H H 0.0000 0.0000 'International Tables Vol C Tables 4.2.6.8 and 6.1.1.4'
N N 0.0061 0.0033 'International Tables Vol C Tables 4.2.6.8 and 6.1.1.4'
O O 0.0106 0.0060 'International Tables Vol C Tables 4.2.6.8 and 6.1.1.4'
S S 0.1246 0.1234 'International Tables Vol C Tables 4.2.6.8 and 6.1.1.4'
Pd Pd -0.9988 1.0072 'International Tables Vol C Tables 4.2.6.8 and 6.1.1.4'
Mo Mo -1.6832 0.6857 'International Tables Vol C Tables 4.2.6.8 and 6.1.1.4'
B B 0.0013 0.0007 'International Tables Vol C Tables 4.2.6.8 and 6.1.1.4'
F F 0.0171 0.0103 'International Tables Vol C Tables 4.2.6.8 and 6.1.1.4'

loop_
_geom_angle_atom_site_label_1
_geom_angle_atom_site_label_2
_geom_angle_atom_site_label_3
_geom_angle
_geom_angle_site_symmetry_1
S1B Pd S1D 90.03(5) .
S1B Pd S1A 171.32(5) .
S1D Pd S1A 90.27(5) .
S1B Pd S1C 90.02(5) .
S1D Pd S1C 175.18(5) .
S1A Pd S1C 90.41(6) .
C26A Mo1A C25A 85.5(4) .
C26A Mo1A C2A 108.3(3) .
C25A Mo1A C2A 98.7(3) .
C26A Mo1A C1A 73.8(3) .
C25A Mo1A C1A 80.5(3) .
C2A Mo1A C1A 38.0(3) .
C26A Mo1A N5A 165.6(3) .
C25A Mo1A N5A 92.4(3) .
C2A Mo1A N5A 86.1(3) .
C1A Mo1A N5A 120.0(3) .
C26A Mo1A N1A 93.2(3) .
C25A Mo1A N1A 174.8(3) .
C2A Mo1A N1A 86.5(3) .
C1A Mo1A N1A 104.0(2) .
N5A Mo1A N1A 87.6(2) .
C26A Mo1A N3A 86.7(3) .
C25A Mo1A N3A 92.4(3) .
C2A Mo1A N3A 161.9(3) .
C1A Mo1A N3A 159.6(3) .
N5A Mo1A N3A 79.2(3) .
N1A Mo1A N3A 82.5(2) .
C1A S1A Pd 110.0(3) .
C2A S2A C3A 105.8(4) .
C2A C1A S1A 145.3(6) .
C2A C1A Mo1A 69.7(4) .
S1A C1A Mo1A 144.9(4) .
C1A C2A S2A 133.2(6) .
C1A C2A Mo1A 72.3(4) .
S2A C2A Mo1A 153.3(4) .
C4A C3A S2A 111.7(6) .
C9A C4A C5A 120.0(9) .
C9A C4A C3A 120.7(9) .
C5A C4A C3A 119.2(10) .
C6A C5A C4A 120.1(12) .
C7A C6A C5A 119.8(12) .
C6A C7A C8A 121.8(11) .
C7A C8A C9A 119.2(10) .
C4A C9A C8A 119.0(9) .
N2A C11A C12A 108.6(8) .
N2A C11A C10A 122.2(8) .
C12A C11A C10A 129.2(8) .
C11A C12A C13A 106.2(8) .
N1A C13A C12A 110.1(7) .
N1A C13A C14A 122.8(7) .
C12A C13A C14A 127.1(8) .
N4A C16A C17A 107.1(9) .
N4A C16A C15A 123.9(11) .
C17A C16A C15A 129.0(11) .
C18A C17A C16A 108.0(10) .
N3A C18A C17A 107.7(10) .
N3A C18A C19A 123.8(9) .
C17A C18A C19A 128.5(10) .
N6A C21A C22A 108.5(8) .
N6A C21A C20A 123.9(9) .
C22A C21A C20A 127.6(9) .
C21A C22A C23A 105.9(8) .
N5A C23A C22A 109.4(7) .
N5A C23A C24A 122.6(7) .
C22A C23A C24A 127.9(8) .
O2A C25A Mo1A 174.5(8) .
O1A C26A Mo1A 177.2(8) .
N2A B1A N4A 107.3(8) .
N2A B1A N6A 112.7(7) .
N4A B1A N6A 108.6(7) .
C13A N1A N2A 106.2(6) .
C13A N1A Mo1A 133.0(5) .
N2A N1A Mo1A 120.6(5) .
C11A N2A N1A 108.9(7) .
C11A N2A B1A 132.0(7) .
N1A N2A B1A 118.2(7) .
C18A N3A N4A 107.9(7) .
C18A N3A Mo1A 134.7(7) .
N4A N3A Mo1A 116.3(5) .
C16A N4A N3A 109.3(8) .
C16A N4A B1A 128.4(9) .
N3A N4A B1A 122.2(7) .
C23A N5A N6A 106.1(6) .
C23A N5A Mo1A 133.1(5) .
N6A N5A Mo1A 120.6(5) .
C21A N6A N5A 110.0(7) .
C21A N6A B1A 130.8(8) .
N5A N6A B1A 118.8(7) .
C25B Mo1B C2B 109.4(3) .
C25B Mo1B C26B 85.8(5) .
C2B Mo1B C26B 96.9(3) .
C25B Mo1B C1B 76.0(3) .
C2B Mo1B C1B 38.0(3) .
C26B Mo1B C1B 76.8(3) .
C25B Mo1B N5B 90.4(4) .
C2B Mo1B N5B 87.2(3) .
C26B Mo1B N5B 175.1(3) .
C1B Mo1B N5B 105.2(3) .
C25B Mo1B N1B 163.9(3) .
C2B Mo1B N1B 86.6(3) .
C26B Mo1B N1B 94.5(3) .
C1B Mo1B N1B 119.8(3) .
N5B Mo1B N1B 88.3(3) .
C25B Mo1B N3B 83.3(3) .
C2B Mo1B N3B 163.7(3) .
C26B Mo1B N3B 94.0(3) .
C1B Mo1B N3B 157.9(3) .
N5B Mo1B N3B 82.5(3) .
N1B Mo1B N3B 80.6(2) .
C1B S1B Pd 106.4(3) .
C2B S2B C3B 105.1(4) .
C2B C1B S1B 147.3(7) .
C2B C1B Mo1B 68.6(5) .
S1B C1B Mo1B 144.1(5) .
C1B C2B S2B 133.9(6) .
C1B C2B Mo1B 73.4(5) .
S2B C2B Mo1B 151.2(5) .
C4B C3B S2B 109.5(6) .
C9B C4B C5B 118.0(8) .
C9B C4B C3B 119.4(9) .
C5B C4B C3B 122.5(9) .
C6B C5B C4B 120.6(10) .
C7B C6B C5B 120.2(11) .
C8B C7B C6B 120.0(11) .
C7B C8B C9B 121.0(11) .
C8B C9B C4B 120.3(10) .
N2B C11B C12B 106.5(9) .
N2B C11B C10B 122.6(10) .
C12B C11B C10B 130.9(10) .
C11B C12B C13B 107.7(9) .
N1B C13B C12B 108.3(9) .
N1B C13B C14B 122.7(8) .
C12B C13B C14B 129.0(9) .
N4B C16B C17B 109.3(8) .
N4B C16B C15B 122.5(9) .
C17B C16B C15B 128.1(9) .
C16B C17B C18B 106.4(8) .
N3B C18B C17B 108.6(8) .
N3B C18B C19B 123.5(8) .
C17B C18B C19B 127.9(9) .
C22B C21B N6B 107.6(10) .
C22B C21B C20B 132.4(12) .
N6B C21B C20B 119.9(11) .
C21B C22B C23B 109.6(11) .
C22B C23B N5B 106.8(10) .
C22B C23B C24B 130.2(12) .
N5B C23B C24B 123.0(11) .
O1B C25B Mo1B 176.9(13) .
O2B C26B Mo1B 174.2(9) .
N6B B1B N2B 110.5(8) .
N6B B1B N4B 110.5(8) .
N2B B1B N4B 105.9(8) .
C13B N1B N2B 106.6(7) .
C13B N1B Mo1B 133.7(6) .
N2B N1B Mo1B 119.1(5) .
C11B N2B N1B 110.9(8) .
C11B N2B B1B 129.9(8) .
N1B N2B B1B 119.2(7) .
C18B N3B N4B 106.5(7) .
C18B N3B Mo1B 135.4(6) .
N4B N3B Mo1B 118.1(5) .
C16B N4B N3B 109.1(7) .
C16B N4B B1B 131.0(8) .
N3B N4B B1B 119.9(7) .
N6B N5B C23B 106.8(9) .
N6B N5B Mo1B 121.3(7) .
C23B N5B Mo1B 131.0(7) .
N5B N6B C21B 109.2(9) .
N5B N6B B1B 119.2(8) .
C21B N6B B1B 131.6(9) .
C2C Mo1C C26C 105.5(3) .
C2C Mo1C C25C 102.1(3) .
C26C Mo1C C25C 85.9(4) .
C2C Mo1C C1C 37.5(3) .
C26C Mo1C C1C 76.5(3) .
C25C Mo1C C1C 76.8(3) .
C2C Mo1C N5C 83.6(2) .
C26C Mo1C N5C 170.8(3) .
C25C Mo1C N5C 93.4(3) .
C1C Mo1C N5C 112.3(3) .
C2C Mo1C N3C 160.4(3) .
C26C Mo1C N3C 90.3(3) .
C25C Mo1C N3C 90.4(3) .
C1C Mo1C N3C 162.0(3) .
N5C Mo1C N3C 80.5(2) .
C2C Mo1C N1C 86.0(2) .
C26C Mo1C N1C 92.4(3) .
C25C Mo1C N1C 172.0(3) .
C1C Mo1C N1C 110.5(2) .
N5C Mo1C N1C 87.0(2) .
N3C Mo1C N1C 81.8(2) .
C1C S1C Pd 103.6(3) .
C2C S2C C3C 105.5(3) .
C2C C1C S1C 143.4(6) .
C2C C1C Mo1C 68.1(4) .
S1C C1C Mo1C 148.5(4) .
C1C C2C S2C 135.4(6) .
C1C C2C Mo1C 74.4(5) .
S2C C2C Mo1C 150.2(4) .
C9C C3C S2C 108.6(5) .
C5C C4C C9C 120.3(8) .
C6C C5C C4C 120.1(8) .
C5C C6C C7C 121.4(8) .
C6C C7C C8C 118.0(8) .
C9C C8C C7C 122.1(8) .
C8C C9C C4C 118.1(7) .
C8C C9C C3C 121.6(7) .
C4C C9C C3C 120.2(7) .
N2C C11C C12C 107.3(7) .
N2C C11C C10C 122.5(7) .
C12C C11C C10C 130.1(7) .
C11C C12C C13C 106.9(7) .
N1C C13C C12C 108.7(7) .
N1C C13C C14C 121.9(7) .
C12C C13C C14C 129.4(7) .
N4C C16C C17C 107.3(7) .
N4C C16C C15C 123.1(7) .
C17C C16C C15C 129.6(7) .
C16C C17C C18C 107.8(7) .
N3C C18C C17C 108.9(7) .
N3C C18C C19C 123.3(7) .
C17C C18C C19C 127.8(7) .
N6C C21C C22C 108.3(7) .
N6C C21C C20C 122.2(8) .
C22C C21C C20C 129.5(8) .
C21C C22C C23C 105.9(7) .
N5C C23C C22C 109.4(7) .
N5C C23C C24C 123.4(7) .
C22C C23C C24C 127.2(8) .
O1C C25C Mo1C 174.9(8) .
O2C C26C Mo1C 175.4(8) .
N4C B1C N2C 109.6(6) .
N4C B1C N6C 108.8(6) .
N2C B1C N6C 108.8(6) .
C13C N1C N2C 106.7(6) .
C13C N1C Mo1C 132.3(5) .
N2C N1C Mo1C 120.0(4) .
C11C N2C N1C 110.4(6) .
C11C N2C B1C 130.6(6) .
N1C N2C B1C 119.0(6) .
C18C N3C N4C 107.0(6) .
C18C N3C Mo1C 135.7(5) .
N4C N3C Mo1C 117.3(4) .
C16C N4C N3C 109.1(6) .
C16C N4C B1C 128.5(7) .
N3C N4C B1C 122.5(6) .
C23C N5C N6C 106.6(6) .
C23C N5C Mo1C 132.5(5) .
N6C N5C Mo1C 120.1(4) .
C21C N6C N5C 109.8(6) .
C21C N6C B1C 131.3(7) .
N5C N6C B1C 118.9(6) .
C26D Mo1D C2D 106.4(3) .
C26D Mo1D C25D 88.1(3) .
C2D Mo1D C25D 100.2(3) .
C26D Mo1D C1D 75.5(3) .
C2D Mo1D C1D 38.1(3) .
C25D Mo1D C1D 77.4(3) .
C26D Mo1D N5D 91.4(3) .
C2D Mo1D N5D 84.7(3) .
C25D Mo1D N5D 175.0(3) .
C1D Mo1D N5D 107.3(3) .
C26D Mo1D N1D 166.6(2) .
C2D Mo1D N1D 86.6(2) .
C25D Mo1D N1D 92.9(2) .
C1D Mo1D N1D 117.8(2) .
N5D Mo1D N1D 86.5(2) .
C26D Mo1D N3D 85.9(2) .
C2D Mo1D N3D 162.9(3) .
C25D Mo1D N3D 91.9(3) .
C1D Mo1D N3D 158.6(2) .
N5D Mo1D N3D 83.1(2) .
N1D Mo1D N3D 80.7(2) .
C1D S1D Pd 108.6(3) .
C2D S2D C3D 104.7(4) .
C2D C1D S1D 147.7(6) .
C2D C1D Mo1D 68.8(4) .
S1D C1D Mo1D 143.4(4) .
C1D C2D S2D 136.0(6) .
C1D C2D Mo1D 73.0(4) .
S2D C2D Mo1D 150.3(5) .
C4D C3D S2D 109.5(5) .
C5D C4D C9D 118.5(8) .
C5D C4D C3D 120.5(8) .
C9D C4D C3D 121.0(7) .
C4D C5D C6D 119.8(9) .
C7D C6D C5D 117.4(9) .
C8D C7D C6D 122.8(11) .
C7D C8D C9D 119.9(11) .
C8D C9D C4D 121.7(9) .
N2D C11D C12D 107.1(7) .
N2D C11D C10D 122.2(7) .
C12D C11D C10D 130.7(7) .
C11D C12D C13D 107.9(7) .
N1D C13D C12D 108.0(7) .
N1D C13D C14D 124.6(7) .
C12D C13D C14D 127.4(7) .
N4D C16D C17D 108.4(7) .
N4D C16D C15D 123.4(7) .
C17D C16D C15D 128.1(7) .
C16D C17D C18D 107.4(6) .
N3D C18D C17D 108.7(6) .
N3D C18D C19D 123.3(7) .
C17D C18D C19D 128.1(7) .
C22D C21D N6D 107.3(7) .
C22D C21D C20D 130.9(8) .
N6D C21D C20D 121.8(8) .
C21D C22D C23D 107.5(7) .
N5D C23D C22D 109.1(7) .
N5D C23D C24D 123.2(7) .
C22D C23D C24D 127.7(7) .
O1D C25D Mo1D 175.9(7) .
O2D C26D Mo1D 177.5(7) .
N2D B1D N6D 111.2(6) .
N2D B1D N4D 107.6(6) .
N6D B1D N4D 107.8(6) .
C13D N1D N2D 107.9(6) .
C13D N1D Mo1D 132.6(5) .
N2D N1D Mo1D 119.5(4) .
C11D N2D N1D 109.0(6) .
C11D N2D B1D 130.1(7) .
N1D N2D B1D 120.8(6) .
C18D N3D N4D 106.2(6) .
C18D N3D Mo1D 135.6(5) .
N4D N3D Mo1D 117.7(4) .
C16D N4D N3D 109.3(6) .
C16D N4D B1D 129.9(6) .
N3D N4D B1D 120.7(6) .
C23D N5D N6D 106.4(6) .
C23D N5D Mo1D 132.9(5) .
N6D N5D Mo1D 120.2(4) .
C21D N6D N5D 109.7(6) .
C21D N6D B1D 131.2(7) .
N5D N6D B1D 118.8(6) .
F12 B10 F11 107.7 .
F12 B10 F13 110.4 .
F11 B10 F13 112.9 .
F12 B10 F10 108.6 .
F11 B10 F10 108.8 .
F13 B10 F10 108.3 .
F21A B20 F21 50.3 .
F21A B20 F20 94.8 .
F21 B20 F20 116.2 .
F21A B20 F22 60.3 .
F21 B20 F22 95.0 .
F20 B20 F22 112.0 .
F21A B20 F22A 114.8 .
F21 B20 F22A 135.4 .
F20 B20 F22A 106.1 .
F22 B20 F22A 54.6 .
F21A B20 F23A 144.1 .
F21 B20 F23A 94.4 .
F20 B20 F23A 109.0 .
F22 B20 F23A 128.1 .
F22A B20 F23A 84.5 .
F21A B20 F23 143.7 .
F21 B20 F23 129.5 .
F20 B20 F23 110.1 .
F22 B20 F23 85.5 .
F22A B20 F23 33.9 .
F23A B20 F23 50.8 .
F21A F21 B20 64.4 .
F22A F22 F21A 121.0 .
F22A F22 B20 62.8 .
F21A F22 B20 58.3 .
F22A F23 F23A 128.5 .
F22A F23 B20 66.2 .
F23A F23 B20 62.9 .
F21 F21A B20 65.3 .
F21 F21A F22 106.3 .
B20 F21A F22 61.4 .
F23 F22A F22 133.7 .
F23 F22A B20 79.9 .
F22 F22A B20 62.6 .
F23 F23A B20 66.3 .
O30 C31 C30 108.1 .
O30 C32 C33 110.8 .
C32 O30 C31 110.9 .
C40 C40 C41 105(3) 2_566
C42 C41 C40 97(3) .

loop_
_geom_bond_atom_site_label_1
_geom_bond_atom_site_label_2
_geom_bond_distance
_geom_bond_site_symmetry_2
Pd S1B 2.313(2) .
Pd S1D 2.3198(19) .
Pd S1A 2.334(2) .
Pd S1C 2.347(2) .
Mo1A C26A 2.010(10) .
Mo1A C25A 2.031(10) .
Mo1A C2A 2.041(7) .
Mo1A C1A 2.074(7) .
Mo1A N5A 2.174(6) .
Mo1A N1A 2.184(6) .
Mo1A N3A 2.238(7) .
S1A C1A 1.659(8) .
S2A C2A 1.647(7) .
S2A C3A 1.829(8) .
C1A C2A 1.341(9) .
C3A C4A 1.511(11) .
C4A C9A 1.378(11) .
C4A C5A 1.387(13) .
C5A C6A 1.354(16) .
C6A C7A 1.350(16) .
C7A C8A 1.367(15) .
C8A C9A 1.387(12) .
C10A C11A 1.498(11) .
C11A N2A 1.351(10) .
C11A C12A 1.364(11) .
C12A C13A 1.383(11) .
C13A N1A 1.344(9) .
C13A C14A 1.496(11) .
C15A C16A 1.489(14) .
C16A N4A 1.347(11) .
C16A C17A 1.386(14) .
C17A C18A 1.374(13) .
C18A N3A 1.358(11) .
C18A C19A 1.485(13) .
C20A C21A 1.504(11) .
C21A N6A 1.339(10) .
C21A C22A 1.355(11) .
C22A C23A 1.400(10) .
C23A N5A 1.340(10) .
C23A C24A 1.502(10) .
C25A O2A 1.132(9) .
C26A O1A 1.151(10) .
B1A N2A 1.523(11) .
B1A N4A 1.521(12) .
B1A N6A 1.521(12) .
N1A N2A 1.383(8) .
N3A N4A 1.371(9) .
N5A N6A 1.368(8) .
Mo1B C25B 1.989(11) .
Mo1B C2B 2.020(7) .
Mo1B C26B 2.033(11) .
Mo1B C1B 2.080(8) .
Mo1B N5B 2.153(8) .
Mo1B N1B 2.187(6) .
Mo1B N3B 2.207(7) .
S1B C1B 1.646(8) .
S2B C2B 1.680(8) .
S2B C3B 1.845(8) .
C1B C2B 1.336(10) .
C3B C4B 1.519(11) .
C4B C9B 1.381(12) .
C4B C5B 1.388(11) .
C5B C6B 1.366(13) .
C6B C7B 1.355(15) .
C7B C8B 1.353(14) .
C8B C9B 1.360(12) .
C10B C11B 1.497(13) .
C11B N2B 1.339(10) .
C11B C12B 1.371(13) .
C12B C13B 1.399(12) .
C13B N1B 1.339(10) .
C13B C14B 1.460(12) .
C15B C16B 1.515(12) .
C16B N4B 1.339(10) .
C16B C17B 1.350(12) .
C17B C18B 1.395(11) .
C18B N3B 1.358(10) .
C18B C19B 1.489(12) .
C20B C21B 1.477(14) .
C21B C22B 1.339(13) .
C21B N6B 1.375(12) .
C22B C23B 1.360(14) .
C23B N5B 1.409(13) .
C23B C24B 1.472(14) .
C25B O1B 1.138(10) .
C26B O2B 1.134(10) .
B1B N6B 1.516(14) .
B1B N2B 1.549(13) .
B1B N4B 1.585(13) .
N1B N2B 1.377(9) .
N3B N4B 1.374(9) .
N5B N6B 1.345(10) .
Mo1C C2C 2.001(7) .
Mo1C C26C 2.006(9) .
Mo1C C25C 2.008(9) .
Mo1C C1C 2.078(7) .
Mo1C N5C 2.207(6) .
Mo1C N3C 2.214(6) .
Mo1C N1C 2.219(6) .
S1C C1C 1.677(7) .
S2C C2C 1.676(7) .
S2C C3C 1.828(7) .
C1C C2C 1.314(9) .
C3C C9C 1.473(9) .
C4C C5C 1.374(10) .
C4C C9C 1.395(10) .
C5C C6C 1.367(11) .
C6C C7C 1.375(12) .
C7C C8C 1.385(11) .
C8C C9C 1.378(10) .
C10C C11C 1.491(10) .
C11C N2C 1.339(9) .
C11C C12C 1.379(10) .
C12C C13C 1.385(10) .
C13C N1C 1.354(9) .
C13C C14C 1.492(10) .
C15C C16C 1.478(10) .
C16C N4C 1.361(9) .
C16C C17C 1.367(10) .
C17C C18C 1.380(10) .
C18C N3C 1.347(9) .
C18C C19C 1.491(11) .
C20C C21C 1.514(11) .
C21C N6C 1.343(9) .
C21C C22C 1.370(11) .
C22C C23C 1.394(11) .
C23C N5C 1.347(9) .
C23C C24C 1.488(10) .
C25C O1C 1.133(9) .
C26C O2C 1.144(9) .
B1C N4C 1.525(10) .
B1C N2C 1.541(10) .
B1C N6C 1.553(10) .
N1C N2C 1.363(7) .
N3C N4C 1.379(8) .
N5C N6C 1.366(8) .
Mo1D C26D 2.026(8) .
Mo1D C2D 2.028(7) .
Mo1D C25D 2.033(8) .
Mo1D C1D 2.081(7) .
Mo1D N5D 2.183(6) .
Mo1D N1D 2.206(6) .
Mo1D N3D 2.210(6) .
S1D C1D 1.664(7) .
S2D C2D 1.667(8) .
S2D C3D 1.817(8) .
C1D C2D 1.343(9) .
C3D C4D 1.492(10) .
C4D C5D 1.344(10) .
C4D C9D 1.393(11) .
C5D C6D 1.463(13) .
C6D C7D 1.358(14) .
C7D C8D 1.317(13) .
C8D C9D 1.366(12) .
C10D C11D 1.493(10) .
C11D N2D 1.351(8) .
C11D C12D 1.362(10) .
C12D C13D 1.380(10) .
C13D N1D 1.337(9) .
C13D C14D 1.478(10) .
C15D C16D 1.518(10) .
C16D N4D 1.334(8) .
C16D C17D 1.362(10) .
C17D C18D 1.379(9) .
C18D N3D 1.359(8) .
C18D C19D 1.467(10) .
C20D C21D 1.479(10) .
C21D C22D 1.354(11) .
C21D N6D 1.359(9) .
C22D C23D 1.395(10) .
C23D N5D 1.338(9) .
C23D C24D 1.489(10) .
C25D O1D 1.126(8) .
C26D O2D 1.126(8) .
B1D N2D 1.505(10) .
B1D N6D 1.550(10) .
B1D N4D 1.559(10) .
N1D N2D 1.366(7) .
N3D N4D 1.389(7) .
N5D N6D 1.378(8) .
B10 F12 1.3613 .
B10 F11 1.3621 .
B10 F13 1.3673 .
B10 F10 1.3763 .
B20 F21A 1.3450 .
B20 F21 1.3552 .
B20 F20 1.3663 .
B20 F22 1.3891 .
B20 F22A 1.3925 .
B20 F23A 1.4561 .
B20 F23 1.4988 .
F21 F21A 1.1482 .
F22 F22A 1.2758 .
F22 F21A 1.3735 .
F23 F22A 0.8495 .
F23 F23A 1.2682 .
C30 C31 1.4685 .
C31 O30 1.4403 .
C32 O30 1.3648 .
C32 C33 1.5160 .
C40 C40 1.25(3) 2_566
C40 C41 1.51(3) .
C41 C42 1.29(6) .
